data_7110393
loop_
_publ_author_name
'Au, Sze-Man'
'Zhang, Suo-Bo'
'Fung, Wai-Hong'
'Yu, Wing-Yiu'
'Che, Chi-Ming'
'Cheung, Kung-Kai'

_publ_contact_author
;
    ENTER NAME
 ENTER ADDRESS
;
_publ_section_title
;
 Ruthenium-mediated amidation of saturated C--H bonds and crystal
 structure of a bis(tosyl)amidoruthenium(III) complex of
 1,4,7-trimethyl-1,4,7-triazacyclononane
;
_journal_issue 24
_journal_name_full 'Chemical Communications'
_journal_page_first 2677
_journal_paper_doi 10.1039/a808048h
_journal_year 1998
_chemical_formula_moiety 'C23 H38 N5 O5 S2 Ru '
_chemical_formula_sum 'C23 H38 N5 O5 Ru S2'
_chemical_formula_weight 629.77
_space_group_IT_number 14
_symmetry_cell_setting monoclinic
_symmetry_Int_Tables_number 14
_symmetry_space_group_name_Hall '-P 2yn'
_symmetry_space_group_name_H-M 'P 1 21/n 1'
_audit_creation_date 'Thu Aug 27 16:18:11 1998'
_audit_creation_method 'from TEXRAY.INF file'
_cell_angle_alpha 90
_cell_angle_beta 108.49(2)
_cell_angle_gamma 90
_cell_formula_units_Z 4
_cell_length_a 12.129(2)
_cell_length_b 15.969(3)
_cell_length_c 16.202(3)
_cell_measurement_reflns_used 0
_cell_measurement_temperature 301.2
_cell_measurement_theta_max 0.0
_cell_measurement_theta_min 0.0
_cell_volume 2976.1(10)
_computing_cell_refinement 'MSC/AFC Diffractometer Control'
_computing_data_collection 'MSC/AFC Diffractometer Control'
_computing_data_reduction teXsan
_computing_publication_material teXsan
_computing_structure_refinement teXsan
_computing_structure_solution 'DIRDIF92 (PATTY)'
_diffrn_ambient_temperature 301.2
_diffrn_measurement_device unknown
_diffrn_measurement_method 'omega scans with profile analysis'
_diffrn_orient_matrix_UB_11 0.00000
_diffrn_orient_matrix_UB_12 0.00000
_diffrn_orient_matrix_UB_13 0.00000
_diffrn_orient_matrix_UB_21 0.00000
_diffrn_orient_matrix_UB_22 0.00000
_diffrn_orient_matrix_UB_23 0.00000
_diffrn_orient_matrix_UB_31 0.00000
_diffrn_orient_matrix_UB_32 0.00000
_diffrn_orient_matrix_UB_33 0.00000
_diffrn_radiation_monochromator graphite
_diffrn_radiation_source 'X-ray tube'
_diffrn_radiation_type MoKalpha
_diffrn_radiation_wavelength 0.7107
_diffrn_reflns_av_R_equivalents 0.00
_diffrn_reflns_limit_h_max 14
_diffrn_reflns_limit_h_min 0
_diffrn_reflns_limit_k_max 19
_diffrn_reflns_limit_k_min 0
_diffrn_reflns_limit_l_max 18
_diffrn_reflns_limit_l_min -19
_diffrn_reflns_number 5144
_diffrn_reflns_theta_max 25.58
_diffrn_standards_decay_% 0.00
_diffrn_standards_interval_count 0
_diffrn_standards_number 0
_exptl_absorpt_coefficient_mu 0.706
_exptl_absorpt_correction_type none
_exptl_crystal_colour brown
_exptl_crystal_density_diffrn 1.405
_exptl_crystal_density_meas 0.000
_exptl_crystal_description prism
_exptl_crystal_F_000 1308.00
_exptl_crystal_size_max 0.250
_exptl_crystal_size_mid 0.200
_exptl_crystal_size_min 0.100
_refine_diff_density_max 1.05
_refine_diff_density_min -0.45
_refine_ls_extinction_coef 0.00000
_refine_ls_extinction_method none
_refine_ls_goodness_of_fit_obs 1.679
_refine_ls_hydrogen_treatment noref
_refine_ls_matrix_type full
_refine_ls_number_parameters 325
_refine_ls_number_reflns 2741
_refine_ls_number_restraints 0
_refine_ls_R_factor_obs 0.0476
_refine_ls_shift/esd_max 0.0120
_refine_ls_structure_factor_coef F
_refine_ls_weighting_scheme sigma
_refine_ls_wR_factor_obs 0.0502
_reflns_number_observed 2741
_reflns_number_total 5144
_reflns_observed_criterion 3.00
_cod_data_source_file 808048hsup1.cif
_cod_data_source_block marip112
_cod_original_sg_symbol_H-M 'P 21/n     '
_cod_original_formula_sum 'C23 H38 N5 O5 S2 Ru '
_cod_database_code 7110393

loop_
_symmetry_equiv_pos_as_xyz
'   +x,   +y,   +z'
1/2-x,1/2+y,1/2-z
'   -x,   -y,   -z'
1/2+x,1/2-y,1/2+z

loop_
_atom_site_aniso_label
_atom_site_aniso_U_11
_atom_site_aniso_U_22
_atom_site_aniso_U_33
_atom_site_aniso_U_12
_atom_site_aniso_U_13
_atom_site_aniso_U_23
Ru(1) 0.0419(3) 0.0355(3) 0.0388(3) 0.0009(3) 0.0033(2) 0.0008(3)
S(1) 0.056(1) 0.043(1) 0.045(1) 0.0064(8) 0.0021(8) -0.0049(8)
S(2) 0.054(1) 0.045(1) 0.046(1) -0.0045(9) 0.0110(9) -0.0062(9)
O(1) 0.040(2) 0.067(3) 0.059(3) 0.000(2) 0.013(2) -0.001(3)
O(2) 0.092(4) 0.047(3) 0.057(3) 0.006(3) 0.008(3) -0.018(3)
O(3) 0.045(3) 0.058(3) 0.057(3) 0.014(2) 0.002(2) 0.006(2)
O(4) 0.080(3) 0.053(3) 0.059(3) -0.017(3) 0.029(3) 0.000(3)
O(5) 0.050(3) 0.052(3) 0.052(3) 0.001(2) 0.004(2) -0.005(2)
N(1) 0.045(3) 0.040(3) 0.040(3) 0.003(3) 0.001(2) -0.006(3)
N(2) 0.054(3) 0.044(3) 0.037(3) -0.006(3) 0.018(3) -0.007(3)
N(3) 0.077(4) 0.046(4) 0.051(4) 0.016(3) -0.001(3) 0.002(3)
N(4) 0.065(4) 0.056(4) 0.038(3) -0.018(3) 0.010(3) -0.005(3)
N(5) 0.048(3) 0.055(4) 0.043(3) -0.005(3) 0.003(3) -0.005(3)
C(1) 0.049(4) 0.051(5) 0.056(5) 0.003(4) 0.001(4) -0.005(4)
C(2) 0.089(6) 0.044(5) 0.085(6) -0.017(4) 0.030(5) -0.005(4)
C(3) 0.112(8) 0.050(6) 0.126(9) -0.029(6) 0.028(7) -0.003(6)
C(4) 0.099(8) 0.088(8) 0.111(8) -0.016(6) 0.038(7) 0.019(7)
C(5) 0.085(6) 0.096(8) 0.107(8) 0.009(6) 0.041(6) 0.018(6)
C(6) 0.068(5) 0.069(6) 0.068(5) 0.007(5) 0.018(5) 0.021(4)
C(7) 0.22(2) 0.15(1) 0.25(2) -0.06(1) 0.16(1) 0.02(1)
C(8) 0.052(4) 0.044(4) 0.050(4) -0.001(4) 0.012(4) -0.014(3)
C(9) 0.072(5) 0.051(5) 0.104(7) -0.014(4) 0.049(5) -0.012(5)
C(10) 0.066(6) 0.073(6) 0.120(8) 0.004(5) 0.045(5) -0.005(6)
C(11) 0.060(5) 0.066(6) 0.081(6) 0.013(4) 0.031(4) 0.000(5)
C(12) 0.056(4) 0.051(5) 0.064(5) 0.002(4) 0.017(4) 0.000(4)
C(13) 0.045(4) 0.048(4) 0.057(4) 0.002(4) 0.016(3) -0.004(4)
C(14) 0.083(7) 0.089(7) 0.18(1) 0.027(6) 0.064(7) 0.006(7)
C(15) 0.090(6) 0.055(5) 0.074(5) 0.026(5) 0.001(5) 0.004(4)
C(16) 0.23(1) 0.067(6) 0.100(8) 0.037(8) 0.083(9) 0.048(6)
C(17) 0.094(7) 0.111(8) 0.079(6) -0.010(6) 0.021(5) 0.045(6)
C(18) 0.068(5) 0.072(5) 0.054(4) -0.015(4) 0.020(4) -0.012(4)
C(19) 0.087(7) 0.127(8) 0.121(8) -0.046(7) 0.048(6) -0.074(7)
C(20) 0.121(8) 0.068(5) 0.067(6) -0.023(6) 0.041(6) -0.023(5)
C(21) 0.067(5) 0.048(5) 0.065(5) -0.018(4) 0.006(4) 0.004(4)
C(22) 0.047(5) 0.092(7) 0.133(8) -0.007(5) -0.020(5) 0.031(7)
C(23) 0.086(7) 0.099(8) 0.107(7) 0.045(6) -0.056(6) -0.039(7)

loop_
_atom_site_label
_atom_site_fract_x
_atom_site_fract_y
_atom_site_fract_z
_atom_site_U_iso_or_equiv
_atom_site_thermal_displace_type
Ru(1) 0.25732(4) 0.17477(3) 0.13077(3) 0.0410 Uij
S(1) 0.0888(2) 0.3449(1) 0.0364(1) 0.0513 Uij
S(2) 0.1364(2) 0.0553(1) -0.0483(1) 0.0494 Uij
O(1) 0.3598(3) 0.1812(3) 0.0596(3) 0.0560 Uij
O(2) 0.1133(4) 0.3905(3) 0.1170(3) 0.0690 Uij
O(3) -0.0306(4) 0.3469(3) -0.0196(3) 0.0567 Uij
O(4) 0.1916(4) 0.1151(3) -0.0897(3) 0.0622 Uij
O(5) 0.0165(4) 0.0347(3) -0.0970(3) 0.0541 Uij
N(1) 0.1291(4) 0.2525(3) 0.0535(3) 0.0447 Uij
N(2) 0.1493(4) 0.0833(3) 0.0466(3) 0.0442 Uij
N(3) 0.3674(5) 0.0835(4) 0.2126(4) 0.0631 Uij
N(4) 0.1726(5) 0.1697(4) 0.2317(3) 0.0547 Uij
N(5) 0.3693(4) 0.2600(3) 0.2196(3) 0.0511 Uij
C(1) 0.1700(6) 0.3958(5) -0.0233(5) 0.0555 Uij
C(2) 0.1582(7) 0.4802(5) -0.0361(5) 0.0720 Uij
C(3) 0.2133(10) 0.5200(5) -0.0875(7) 0.0983 Uij
C(4) 0.2836(9) 0.4765(7) -0.1262(7) 0.0983 Uij
C(5) 0.2944(8) 0.3919(7) -0.1090(6) 0.0934 Uij
C(6) 0.2382(7) 0.3504(5) -0.0603(5) 0.0695 Uij
C(7) 0.347(1) 0.5175(8) -0.1834(10) 0.1863 Uij
C(8) 0.2124(6) -0.0402(4) -0.0417(4) 0.0500 Uij
C(9) 0.3196(7) -0.0444(5) -0.0569(6) 0.0708 Uij
C(10) 0.3807(7) -0.1176(6) -0.0451(6) 0.0826 Uij
C(11) 0.3388(7) -0.1902(5) -0.0197(5) 0.0672 Uij
C(12) 0.2307(6) -0.1863(4) -0.0077(5) 0.0578 Uij
C(13) 0.1694(5) -0.1131(4) -0.0169(4) 0.0499 Uij
C(14) 0.4049(8) -0.2701(6) -0.0082(8) 0.1109 Uij
C(15) 0.4049(7) 0.0153(5) 0.1658(5) 0.0786 Uij
C(16) 0.292(1) 0.0448(6) 0.2610(7) 0.1265 Uij
C(17) 0.2209(8) 0.0999(7) 0.2892(6) 0.0959 Uij
C(18) 0.0459(6) 0.1637(5) 0.2011(5) 0.0649 Uij
C(19) 0.2058(8) 0.2507(7) 0.2773(7) 0.1079 Uij
C(20) 0.3187(8) 0.2796(5) 0.2888(5) 0.0827 Uij
C(21) 0.3970(6) 0.3373(4) 0.1800(5) 0.0634 Uij
C(22) 0.4795(7) 0.2124(6) 0.2551(7) 0.1022 Uij
C(23) 0.4686(8) 0.1263(7) 0.2707(6) 0.1176 Uij
H(1) 0.3294 0.1671 0.0125 0.0808 Uij
H(2) 0.0758 0.2147 0.0031 0.0808 Uij
H(3) 0.0999 0.0776 0.0734 0.0808 Uij
H(4) 0.1121 0.5115 -0.0094 0.0864 Uij
H(5) 0.2031 0.5786 -0.0967 0.1183 Uij
H(6) 0.3438 0.3605 -0.1325 0.1122 Uij
H(7) 0.2462 0.2915 -0.0521 0.0833 Uij
H(8) 0.4287 0.5097 -0.1578 0.2238 Uij
H(9) 0.3226 0.4924 -0.2396 0.2238 Uij
H(10) 0.3302 0.5756 -0.1887 0.2238 Uij
H(11) 0.3502 0.0041 -0.0756 0.0851 Uij
H(12) 0.4540 -0.1186 -0.0547 0.0992 Uij
H(13) 0.1983 -0.2359 0.0074 0.0695 Uij
H(14) 0.0968 -0.1123 -0.0063 0.0600 Uij
H(15) 0.3625 -0.3129 0.0092 0.1329 Uij
H(16) 0.4159 -0.2854 -0.0618 0.1329 Uij
H(17) 0.4783 -0.2631 0.0350 0.1329 Uij
H(18) 0.3384 -0.0123 0.1282 0.0941 Uij
H(19) 0.4495 0.0380 0.1324 0.0941 Uij
H(20) 0.4508 -0.0237 0.2067 0.0941 Uij
H(21) 0.2421 0.0050 0.2234 0.1520 Uij
H(22) 0.3411 0.0170 0.3108 0.1520 Uij
H(23) 0.2663 0.1223 0.3438 0.1149 Uij
H(24) 0.1580 0.0687 0.2965 0.1149 Uij
H(25) 0.0178 0.1653 0.2495 0.0780 Uij
H(26) 0.0144 0.2093 0.1634 0.0780 Uij
H(27) 0.0233 0.1125 0.1705 0.0780 Uij
H(28) 0.1532 0.2919 0.2450 0.1297 Uij
H(29) 0.1973 0.2451 0.3334 0.1297 Uij
H(30) 0.3681 0.2561 0.3414 0.0992 Uij
H(31) 0.3177 0.3388 0.2942 0.0992 Uij
H(32) 0.4523 0.3693 0.2233 0.0762 Uij
H(33) 0.4284 0.3231 0.1351 0.0762 Uij
H(34) 0.3282 0.3694 0.1563 0.0762 Uij
H(35) 0.5215 0.2172 0.2148 0.1225 Uij
H(36) 0.5228 0.2375 0.3087 0.1225 Uij
H(37) 0.4656 0.1207 0.3284 0.1412 Uij
H(38) 0.5361 0.0989 0.2664 0.1412 Uij

loop_
_atom_type_symbol
_atom_type_oxidation_number
_atom_type_number_in_cell
_atom_type_scat_dispersion_real
_atom_type_scat_dispersion_imag
_atom_type_scat_source
Ru 0 4 -1.259 0.836 'International Tables'
S 0 8 0.125 0.123 'International Tables'
O 0 20 0.011 0.006 'International Tables'
N 0 20 0.006 0.003 'International Tables'
C 0 92 0.003 0.002 'International Tables'
H 0 152 0.000 0.000 'International Tables'

loop_
_geom_angle_atom_site_label_1
_geom_angle_atom_site_label_2
_geom_angle_atom_site_label_3
_geom_angle
_geom_angle_publ_flag
O(1) Ru(1) N(1) 96.2(2) yes
O(1) Ru(1) N(2) 92.0(2) yes
O(1) Ru(1) N(3) 90.7(2) yes
O(1) Ru(1) N(4) 169.1(2) yes
O(1) Ru(1) N(5) 88.7(2) yes
N(1) Ru(1) N(2) 80.4(2) yes
N(1) Ru(1) N(3) 171.1(2) yes
N(1) Ru(1) N(4) 91.9(2) yes
N(1) Ru(1) N(5) 102.8(2) yes
N(2) Ru(1) N(3) 93.8(2) yes
N(2) Ru(1) N(4) 96.5(2) yes
N(2) Ru(1) N(5) 176.7(2) yes
N(3) Ru(1) N(4) 82.0(2) yes
N(3) Ru(1) N(5) 83.0(2) yes
N(4) Ru(1) N(5) 82.4(2) yes
O(2) S(1) O(3) 115.8(3) yes
O(2) S(1) N(1) 110.8(3) yes
O(2) S(1) C(1) 105.7(3) yes
O(3) S(1) N(1) 109.2(3) yes
O(3) S(1) C(1) 105.4(3) yes
N(1) S(1) C(1) 109.5(3) yes
O(4) S(2) O(5) 115.4(3) yes
O(4) S(2) N(2) 110.5(3) yes
O(4) S(2) C(8) 106.8(3) yes
O(5) S(2) N(2) 111.6(3) yes
O(5) S(2) C(8) 104.5(3) yes
N(2) S(2) C(8) 107.4(3) yes
Ru(1) N(1) S(1) 144.3(3) yes
Ru(1) N(2) S(2) 132.3(3) yes
Ru(1) N(3) C(15) 114.8(4) yes
Ru(1) N(3) C(16) 103.7(5) yes
Ru(1) N(3) C(23) 108.3(5) yes
C(15) N(3) C(16) 107.5(7) yes
C(15) N(3) C(23) 110.1(6) yes
C(16) N(3) C(23) 112.4(8) yes
Ru(1) N(4) C(17) 108.5(5) yes
Ru(1) N(4) C(18) 116.2(4) yes
Ru(1) N(4) C(19) 102.9(5) yes
C(17) N(4) C(18) 109.5(6) yes
C(17) N(4) C(19) 111.1(7) yes
C(18) N(4) C(19) 108.5(6) yes
Ru(1) N(5) C(20) 108.7(4) yes
Ru(1) N(5) C(21) 115.1(4) yes
Ru(1) N(5) C(22) 103.7(5) yes
C(20) N(5) C(21) 111.1(6) yes
C(20) N(5) C(22) 110.8(6) yes
C(21) N(5) C(22) 107.1(6) yes
S(1) C(1) C(2) 118.9(6) yes
S(1) C(1) C(6) 120.7(6) yes
C(2) C(1) C(6) 120.3(7) yes
C(1) C(2) C(3) 120.0(8) yes
C(2) C(3) C(4) 121.7(8) yes
C(3) C(4) C(5) 115.5(9) yes
C(3) C(4) C(7) 123(1) yes
C(5) C(4) C(7) 120(1) yes
C(4) C(5) C(6) 124.0(9) yes
C(1) C(6) C(5) 118.4(8) yes
S(2) C(8) C(9) 121.8(6) yes
S(2) C(8) C(13) 120.4(6) yes
C(9) C(8) C(13) 117.8(6) yes
C(8) C(9) C(10) 120.7(7) yes
C(9) C(10) C(11) 121.7(7) yes
C(10) C(11) C(12) 117.3(7) yes
C(10) C(11) C(14) 121.5(7) yes
C(12) C(11) C(14) 121.2(8) yes
C(11) C(12) C(13) 121.9(7) yes
C(8) C(13) C(12) 120.5(6) yes
N(3) C(16) C(17) 116.5(8) yes
N(4) C(17) C(16) 115.9(8) yes
N(4) C(19) C(20) 117.0(8) yes
N(5) C(20) C(19) 117.0(7) yes
N(5) C(22) C(23) 116.3(7) yes
N(3) C(23) C(22) 116.6(7) yes

loop_
_geom_bond_atom_site_label_1
_geom_bond_atom_site_label_2
_geom_bond_distance
_geom_bond_publ_flag
Ru(1) O(1) 1.947(4) yes
Ru(1) N(1) 2.072(5) yes
Ru(1) N(2) 2.140(5) yes
Ru(1) N(3) 2.131(5) yes
Ru(1) N(4) 2.191(5) yes
Ru(1) N(5) 2.128(5) yes
S(1) O(2) 1.443(4) yes
S(1) O(3) 1.444(4) yes
S(1) N(1) 1.551(5) yes
S(1) C(1) 1.780(8) yes
S(2) O(4) 1.446(4) yes
S(2) O(5) 1.456(4) yes
S(2) N(2) 1.561(5) yes
S(2) C(8) 1.768(7) yes
N(3) C(15) 1.478(9) yes
N(3) C(16) 1.52(1) yes
N(3) C(23) 1.460(10) yes
N(4) C(17) 1.452(10) yes
N(4) C(18) 1.460(9) yes
N(4) C(19) 1.479(10) yes
N(5) C(20) 1.472(9) yes
N(5) C(21) 1.479(8) yes
N(5) C(22) 1.487(10) yes
C(1) C(2) 1.364(10) yes
C(1) C(6) 1.37(1) yes
C(2) C(3) 1.38(1) yes
C(3) C(4) 1.39(1) yes
C(4) C(5) 1.38(1) yes
C(4) C(7) 1.53(1) yes
C(5) C(6) 1.37(1) yes
C(8) C(9) 1.399(10) yes
C(8) C(13) 1.387(9) yes
C(9) C(10) 1.36(1) yes
C(10) C(11) 1.38(1) yes
C(11) C(12) 1.386(10) yes
C(11) C(14) 1.49(1) yes
C(12) C(13) 1.367(9) yes
C(16) C(17) 1.40(1) yes
C(19) C(20) 1.40(1) yes
C(22) C(23) 1.41(1) yes
